data_4071174
loop_
_publ_author_name
'Arii, Hidekazu'
'Takahashi, Makiko'
'Noda, Aki'
'Nanjo, Masato'
'Mochida, Kunio'

_publ_section_title
;
 Spectroscopic and Structural Studies of Thermally Unstable Intermediates
 Generated in the Reaction of [Pt(PPh3)2(\h2-C2H4)] with Dihydrodisilanes
;
_journal_issue 8
_journal_name_full Organometallics
_journal_page_first 1929
_journal_paper_doi 10.1021/om800012s
_journal_volume 27
_journal_year 2008
_chemical_formula_sum 'C67 H60 P2 Pt Si2'
_chemical_formula_weight 1178.36
_chemical_name_systematic
; 
 ? 
;
_space_group_IT_number 2
_symmetry_cell_setting triclinic
_symmetry_space_group_name_Hall '-P 1'
_symmetry_space_group_name_H-M 'P -1'
_atom_sites_solution_hydrogens geom
_atom_sites_solution_primary direct
_atom_sites_solution_secondary difmap
_audit_creation_method SHELXL-97
_cell_angle_alpha 73.490(5)
_cell_angle_beta 86.090(5)
_cell_angle_gamma 83.673(5)
_cell_formula_units_Z 2
_cell_length_a 12.6440(13)
_cell_length_b 14.1320(11)
_cell_length_c 17.0160(15)
_cell_measurement_reflns_used 27413
_cell_measurement_temperature 120
_cell_measurement_theta_max 27.98
_cell_measurement_theta_min 2.09
_cell_volume 2895.2(5)
_computing_cell_refinement 'HKL Scalepack'
_computing_data_collection 'DIP Image plate'
_computing_molecular_graphics 'Ortep (Johnson, 1976)'
_computing_structure_refinement 'SHELXL-97 (Sheldrick, 1997)'
_computing_structure_solution 'SHELXS-97 (Sheldrick, 1990)'
_diffrn_ambient_temperature 120
_diffrn_measured_fraction_theta_full 0.902
_diffrn_measured_fraction_theta_max 0.902
_diffrn_radiation_monochromator graphite
_diffrn_radiation_source 'fine-focus sealed tube'
_diffrn_radiation_type MoK\a
_diffrn_radiation_wavelength 0.71073
_diffrn_reflns_av_R_equivalents 0.066
_diffrn_reflns_av_sigmaI/netI 0.0646
_diffrn_reflns_limit_h_max 16
_diffrn_reflns_limit_h_min 0
_diffrn_reflns_limit_k_max 18
_diffrn_reflns_limit_k_min -18
_diffrn_reflns_limit_l_max 22
_diffrn_reflns_limit_l_min -22
_diffrn_reflns_number 27413
_diffrn_reflns_theta_full 27.98
_diffrn_reflns_theta_max 27.98
_diffrn_reflns_theta_min 2.09
_exptl_absorpt_coefficient_mu 2.559
_exptl_absorpt_correction_type none
_exptl_crystal_colour 'bright yellow'
_exptl_crystal_density_diffrn 1.352
_exptl_crystal_density_meas ?
_exptl_crystal_density_method 'not measured'
_exptl_crystal_description block
_exptl_crystal_F_000 1196
_exptl_crystal_size_max 0.35
_exptl_crystal_size_mid 0.15
_exptl_crystal_size_min 0.15
_refine_diff_density_max 2.181
_refine_diff_density_min -2.573
_refine_diff_density_rms 0.175
_refine_ls_extinction_method none
_refine_ls_goodness_of_fit_ref 1.168
_refine_ls_hydrogen_treatment mixed
_refine_ls_matrix_type full
_refine_ls_number_parameters 655
_refine_ls_number_reflns 12593
_refine_ls_number_restraints 0
_refine_ls_restrained_S_all 1.168
_refine_ls_R_factor_all 0.0825
_refine_ls_R_factor_gt 0.0632
_refine_ls_shift/su_max 0.000
_refine_ls_shift/su_mean 0.000
_refine_ls_structure_factor_coef Fsqd
_refine_ls_weighting_details 'calc w=1/[\s^2^(Fo^2^)+(0.1000P)^2^+3.0000P] where P=(Fo^2^+2Fc^2^)/3'
_refine_ls_weighting_scheme calc
_refine_ls_wR_factor_gt 0.1671
_refine_ls_wR_factor_ref 0.1794
_reflns_number_gt 10227
_reflns_number_total 12593
_reflns_threshold_expression >2sigma(I)
_cod_data_source_file om800012s-file002.cif
_cod_data_source_block Complex_3a
_cod_depositor_comments
;
The following automatic conversions were performed:

'_symmetry_cell_setting' value 'Triclinic' changed to 'triclinic'
according to /home/saulius/struct/CIF-dictionaries/cif_core.dic
dictionary named 'cif_core.dic' version 2.4.1 from 2010-06-29.

Automatic conversion script
Id: cif_fix_values 1715 2011-07-08 13:25:40Z adriana 

The following automatic conversions were performed:

'_exptl_crystal_density_meas' value 'not measured' was changed to '?'
- the value is perceived as not measured.

Automatic conversion script
Id: cif_fix_values 3008 2015-01-20 13:52:24Z robertas 
;
_cod_original_sg_symbol_H-M 'P -1          '
_cod_database_code 4071174

loop_
_symmetry_equiv_pos_as_xyz
'x, y, z'
'-x, -y, -z'

loop_
_atom_site_label
_atom_site_type_symbol
_atom_site_fract_x
_atom_site_fract_y
_atom_site_fract_z
_atom_site_U_iso_or_equiv
_atom_site_adp_type
_atom_site_occupancy
_atom_site_symmetry_multiplicity
_atom_site_calc_flag
_atom_site_refinement_flags
Pt1 Pt 0.75420(2) 0.15574(2) 0.231273(15) 0.03183(10) Uani 1 1 d .
P1 P 0.65565(15) 0.28193(14) 0.13441(11) 0.0331(4) Uani 1 1 d .
P2 P 0.83195(15) 0.26220(13) 0.29205(11) 0.0319(4) Uani 1 1 d .
Si1 Si 0.69076(16) 0.02020(15) 0.20027(12) 0.0332(4) Uani 1 1 d .
H1 H 0.697(7) -0.066(6) 0.270(5) 0.040 Uiso 1 1 d .
Si2 Si 0.85294(16) 0.02204(14) 0.32591(11) 0.0325(4) Uani 1 1 d .
H2 H 0.951(7) 0.053(6) 0.350(5) 0.039 Uiso 1 1 d .
C11 C 0.5622(6) 0.2619(5) 0.0658(4) 0.0358(15) Uani 1 1 d .
C12 C 0.4530(7) 0.2720(7) 0.0794(5) 0.0467(19) Uani 1 1 d .
H12 H 0.4244 0.2872 0.1286 0.056 Uiso 1 1 d R
C13 C 0.3848(7) 0.2592(8) 0.0197(6) 0.056(2) Uani 1 1 d .
H13 H 0.3092 0.2667 0.0298 0.067 Uiso 1 1 d R
C14 C 0.4246(8) 0.2372(7) -0.0491(5) 0.052(2) Uani 1 1 d .
H14 H 0.3786 0.2289 -0.0888 0.063 Uiso 1 1 d R
C15 C 0.5332(8) 0.2268(6) -0.0623(5) 0.0477(19) Uani 1 1 d .
H15 H 0.5631 0.2104 -0.1106 0.057 Uiso 1 1 d R
C16 C 0.6025(7) 0.2395(6) -0.0067(5) 0.0443(18) Uani 1 1 d .
H16 H 0.6781 0.2334 -0.0174 0.053 Uiso 1 1 d R
C17 C 0.7399(6) 0.3613(6) 0.0584(4) 0.0387(16) Uani 1 1 d .
C18 C 0.8505(7) 0.3357(6) 0.0581(4) 0.0436(17) Uani 1 1 d .
H18 H 0.8800 0.2794 0.0996 0.052 Uiso 1 1 d R
C19 C 0.9177(7) 0.3909(8) -0.0031(6) 0.053(2) Uani 1 1 d .
H19 H 0.9932 0.3736 -0.0022 0.064 Uiso 1 1 d R
C20 C 0.8737(8) 0.4705(7) -0.0638(5) 0.056(2) Uani 1 1 d .
H20 H 0.9191 0.5080 -0.1060 0.067 Uiso 1 1 d R
C21 C 0.7651(8) 0.4966(7) -0.0643(5) 0.055(2) Uani 1 1 d .
H21 H 0.7363 0.5530 -0.1060 0.066 Uiso 1 1 d R
C22 C 0.6983(7) 0.4414(6) -0.0050(5) 0.0465(18) Uani 1 1 d .
H22 H 0.6228 0.4583 -0.0075 0.056 Uiso 1 1 d R
C23 C 0.5685(6) 0.3577(5) 0.1890(4) 0.0345(14) Uani 1 1 d .
C24 C 0.5185(6) 0.3050(6) 0.2608(5) 0.0400(16) Uani 1 1 d .
H24 H 0.5338 0.2344 0.2801 0.048 Uiso 1 1 d R
C25 C 0.4467(7) 0.3528(7) 0.3064(6) 0.051(2) Uani 1 1 d .
H25 H 0.4133 0.3145 0.3558 0.061 Uiso 1 1 d R
C26 C 0.4254(8) 0.4561(7) 0.2785(6) 0.052(2) Uani 1 1 d .
H26 H 0.3759 0.4905 0.3086 0.062 Uiso 1 1 d R
C27 C 0.4760(7) 0.5088(6) 0.2082(6) 0.051(2) Uani 1 1 d .
H27 H 0.4604 0.5795 0.1905 0.061 Uiso 1 1 d R
C28 C 0.5471(7) 0.4611(6) 0.1614(5) 0.0442(17) Uani 1 1 d .
H28 H 0.5816 0.4981 0.1119 0.053 Uiso 1 1 d R
C29 C 0.7847(6) 0.3940(5) 0.2752(5) 0.0350(14) Uani 1 1 d .
C30 C 0.7159(6) 0.4271(6) 0.3311(5) 0.0403(16) Uani 1 1 d .
H30 H 0.6892 0.3799 0.3788 0.048 Uiso 1 1 d R
C31 C 0.6860(8) 0.5275(6) 0.3175(5) 0.050(2) Uani 1 1 d .
H31 H 0.6413 0.5494 0.3581 0.061 Uiso 1 1 d R
C32 C 0.7201(8) 0.5961(6) 0.2473(5) 0.051(2) Uani 1 1 d .
H32 H 0.6972 0.6653 0.2387 0.061 Uiso 1 1 d R
C33 C 0.7874(7) 0.5651(6) 0.1903(6) 0.050(2) Uani 1 1 d .
H33 H 0.8098 0.6127 0.1412 0.060 Uiso 1 1 d R
C34 C 0.8204(7) 0.4640(6) 0.2052(5) 0.0449(18) Uani 1 1 d .
H34 H 0.8690 0.4422 0.1666 0.054 Uiso 1 1 d R
C35 C 0.8186(6) 0.2165(5) 0.4035(4) 0.0349(14) Uani 1 1 d .
C36 C 0.9008(6) 0.2083(6) 0.4563(5) 0.0407(16) Uani 1 1 d .
H36 H 0.9699 0.2266 0.4342 0.049 Uiso 1 1 d R
C37 C 0.8833(7) 0.1754(6) 0.5402(5) 0.0432(17) Uani 1 1 d .
H37 H 0.9408 0.1702 0.5756 0.052 Uiso 1 1 d R
C38 C 0.7837(7) 0.1492(6) 0.5733(5) 0.0419(17) Uani 1 1 d .
H38 H 0.7721 0.1268 0.6317 0.050 Uiso 1 1 d R
C39 C 0.7012(7) 0.1560(6) 0.5228(5) 0.0427(17) Uani 1 1 d .
H39 H 0.6326 0.1378 0.5462 0.051 Uiso 1 1 d R
C40 C 0.7191(6) 0.1889(6) 0.4380(4) 0.0373(15) Uani 1 1 d .
H40 H 0.6616 0.1923 0.4031 0.045 Uiso 1 1 d R
C41 C 0.9744(6) 0.2711(6) 0.2659(4) 0.0356(15) Uani 1 1 d .
C42 C 1.0302(6) 0.3368(6) 0.2902(5) 0.0403(16) Uani 1 1 d .
H42 H 0.9932 0.3799 0.3198 0.048 Uiso 1 1 d R
C43 C 1.1391(6) 0.3401(6) 0.2712(6) 0.0473(19) Uani 1 1 d .
H43 H 1.1787 0.3819 0.2913 0.057 Uiso 1 1 d R
C44 C 1.1912(7) 0.2841(7) 0.2246(5) 0.051(2) Uani 1 1 d .
H44 H 1.2655 0.2890 0.2101 0.061 Uiso 1 1 d R
C45 C 1.1358(7) 0.2191(6) 0.1978(5) 0.0455(18) Uani 1 1 d .
H45 H 1.1723 0.1796 0.1649 0.055 Uiso 1 1 d R
C46 C 1.0275(6) 0.2125(6) 0.2186(4) 0.0392(16) Uani 1 1 d .
H46 H 0.9889 0.1680 0.2009 0.047 Uiso 1 1 d R
C47 C 0.5424(6) 0.0257(5) 0.1841(4) 0.0323(14) Uani 1 1 d .
C48 C 0.5021(6) 0.0082(6) 0.1152(4) 0.0384(16) Uani 1 1 d .
H48 H 0.5495 0.0022 0.0700 0.046 Uiso 1 1 d R
C49 C 0.3946(6) -0.0001(6) 0.1107(5) 0.0395(16) Uani 1 1 d .
H49 H 0.3687 -0.0136 0.0637 0.047 Uiso 1 1 d R
C50 C 0.3243(6) 0.0105(6) 0.1737(5) 0.0415(17) Uani 1 1 d .
H50 H 0.2498 0.0044 0.1709 0.050 Uiso 1 1 d R
C51 C 0.3612(7) 0.0305(6) 0.2414(5) 0.0400(16) Uani 1 1 d .
H51 H 0.3127 0.0385 0.2856 0.048 Uiso 1 1 d R
C52 C 0.4688(6) 0.0388(5) 0.2462(4) 0.0347(14) Uani 1 1 d .
H52 H 0.4923 0.0542 0.2932 0.042 Uiso 1 1 d R
C53 C 0.7679(6) -0.0190(6) 0.1140(5) 0.0395(16) Uani 1 1 d .
C54 C 0.8173(7) 0.0463(6) 0.0489(4) 0.0438(18) Uani 1 1 d .
H54 H 0.8110 0.1148 0.0482 0.053 Uiso 1 1 d R
C55 C 0.8745(7) 0.0154(8) -0.0142(5) 0.055(2) Uani 1 1 d .
H55 H 0.9071 0.0630 -0.0585 0.066 Uiso 1 1 d R
C56 C 0.8838(7) -0.0826(9) -0.0126(6) 0.059(2) Uani 1 1 d .
H56 H 0.9211 -0.1036 -0.0568 0.070 Uiso 1 1 d R
C57 C 0.8383(8) -0.1512(8) 0.0535(6) 0.057(2) Uani 1 1 d .
H57 H 0.8481 -0.2204 0.0564 0.068 Uiso 1 1 d R
C58 C 0.7792(7) -0.1185(7) 0.1147(6) 0.051(2) Uani 1 1 d .
H58 H 0.7456 -0.1661 0.1585 0.061 Uiso 1 1 d R
C59 C 0.9204(6) -0.0878(6) 0.2918(4) 0.0364(15) Uani 1 1 d .
C60 C 1.0131(8) -0.0804(7) 0.2434(5) 0.054(2) Uani 1 1 d .
H60 H 1.0426 -0.0177 0.2246 0.065 Uiso 1 1 d R
C61 C 1.0658(9) -0.1613(8) 0.2218(6) 0.068(3) Uani 1 1 d .
H61 H 1.1285 -0.1534 0.1864 0.082 Uiso 1 1 d R
C62 C 1.0297(10) -0.2524(8) 0.2496(6) 0.066(3) Uani 1 1 d .
H62 H 1.0676 -0.3082 0.2352 0.080 Uiso 1 1 d R
C63 C 0.9366(8) -0.2641(7) 0.2989(6) 0.058(2) Uani 1 1 d .
H63 H 0.9082 -0.3273 0.3181 0.069 Uiso 1 1 d R
C64 C 0.8848(7) -0.1825(6) 0.3198(5) 0.0459(18) Uani 1 1 d .
H64 H 0.8221 -0.1920 0.3552 0.055 Uiso 1 1 d R
C65 C 0.7811(6) -0.0348(5) 0.4269(4) 0.0356(15) Uani 1 1 d .
C66 C 0.6719(6) -0.0481(6) 0.4373(5) 0.0391(16) Uani 1 1 d .
H66 H 0.6270 -0.0252 0.3911 0.047 Uiso 1 1 d R
C67 C 0.6276(7) -0.0936(6) 0.5148(5) 0.0397(16) Uani 1 1 d .
H67 H 0.5532 -0.1030 0.5206 0.048 Uiso 1 1 d R
C68 C 0.6895(7) -0.1241(6) 0.5824(4) 0.0415(17) Uani 1 1 d .
H68 H 0.6588 -0.1555 0.6353 0.050 Uiso 1 1 d R
C69 C 0.7970(7) -0.1108(6) 0.5741(4) 0.0428(18) Uani 1 1 d .
H69 H 0.8399 -0.1328 0.6215 0.051 Uiso 1 1 d R
C70 C 0.8424(6) -0.0658(5) 0.4972(5) 0.0392(16) Uani 1 1 d .
H70 H 0.9166 -0.0555 0.4921 0.047 Uiso 1 1 d R
C71 C 0.4006(8) 0.6998(7) 0.3442(7) 0.057(2) Uani 1 1 d .
C72 C 0.4044(8) 0.6335(7) 0.4240(6) 0.056(2) Uani 1 1 d .
H72 H 0.3496 0.5896 0.4436 0.067 Uiso 1 1 d R
C73 C 0.4863(9) 0.6328(7) 0.4722(6) 0.059(2) Uani 1 1 d .
H73 H 0.4901 0.5871 0.5261 0.070 Uiso 1 1 d R
C74 C 0.5645(9) 0.6964(7) 0.4459(7) 0.061(2) Uani 1 1 d .
H74 H 0.6206 0.6974 0.4808 0.073 Uiso 1 1 d R
C75 C 0.5619(9) 0.7601(7) 0.3673(7) 0.059(2) Uani 1 1 d .
H75 H 0.6172 0.8035 0.3481 0.070 Uiso 1 1 d R
C76 C 0.4799(9) 0.7613(7) 0.3163(6) 0.058(2) Uani 1 1 d .
H76 H 0.4789 0.8049 0.2616 0.070 Uiso 1 1 d R
C77 C 0.3103(12) 0.7009(11) 0.2958(9) 0.096(5) Uani 1 1 d .
H77A H 0.3176 0.7489 0.2434 0.116 Uiso 1 1 d R
H77B H 0.3084 0.6365 0.2881 0.116 Uiso 1 1 d R
H77C H 0.2455 0.7182 0.3235 0.116 Uiso 1 1 d R

loop_
_atom_site_aniso_label
_atom_site_aniso_U_11
_atom_site_aniso_U_22
_atom_site_aniso_U_33
_atom_site_aniso_U_23
_atom_site_aniso_U_13
_atom_site_aniso_U_12
Pt1 0.03569(15) 0.03213(14) 0.02364(13) -0.00030(10) -0.00354(9) -0.00436(9)
P1 0.0349(9) 0.0336(9) 0.0253(8) 0.0016(7) -0.0059(7) -0.0025(7)
P2 0.0347(9) 0.0326(8) 0.0265(8) -0.0044(7) -0.0018(6) -0.0042(7)
Si1 0.0395(11) 0.0326(9) 0.0254(8) -0.0036(8) -0.0027(7) -0.0048(8)
Si2 0.0367(10) 0.0315(9) 0.0241(8) 0.0005(7) -0.0041(7) -0.0013(7)
C11 0.043(4) 0.035(3) 0.026(3) -0.001(3) -0.010(3) -0.005(3)
C12 0.052(5) 0.054(5) 0.035(4) -0.014(4) -0.006(3) -0.001(4)
C13 0.041(5) 0.072(6) 0.055(5) -0.016(5) -0.018(4) -0.005(4)
C14 0.066(6) 0.053(5) 0.037(4) -0.006(4) -0.016(4) -0.016(4)
C15 0.064(6) 0.044(4) 0.036(4) -0.010(4) -0.015(4) -0.004(4)
C16 0.048(5) 0.046(4) 0.033(4) -0.002(3) -0.001(3) -0.002(3)
C17 0.044(4) 0.042(4) 0.025(3) 0.000(3) -0.004(3) -0.007(3)
C18 0.050(5) 0.050(4) 0.025(3) 0.000(3) -0.003(3) -0.010(3)
C19 0.042(5) 0.067(6) 0.044(5) -0.001(4) 0.001(4) -0.014(4)
C20 0.063(6) 0.060(5) 0.035(4) 0.006(4) 0.004(4) -0.022(4)
C21 0.064(6) 0.048(5) 0.036(4) 0.017(4) -0.004(4) -0.005(4)
C22 0.051(5) 0.045(4) 0.035(4) 0.004(3) -0.006(3) -0.009(4)
C23 0.037(4) 0.031(3) 0.032(3) -0.001(3) -0.002(3) -0.008(3)
C24 0.040(4) 0.042(4) 0.033(4) -0.002(3) -0.002(3) -0.003(3)
C25 0.052(5) 0.054(5) 0.045(4) -0.012(4) 0.003(4) -0.010(4)
C26 0.054(5) 0.045(4) 0.057(5) -0.016(4) 0.003(4) -0.007(4)
C27 0.051(5) 0.038(4) 0.059(5) -0.009(4) -0.002(4) 0.005(3)
C28 0.049(5) 0.043(4) 0.035(4) -0.001(3) -0.003(3) -0.004(3)
C29 0.039(4) 0.029(3) 0.036(4) -0.004(3) -0.007(3) -0.009(3)
C30 0.042(4) 0.038(4) 0.037(4) -0.004(3) -0.008(3) -0.002(3)
C31 0.071(6) 0.039(4) 0.043(4) -0.012(4) -0.009(4) -0.002(4)
C32 0.073(6) 0.032(4) 0.045(4) -0.009(4) -0.001(4) -0.007(4)
C33 0.056(5) 0.038(4) 0.047(5) 0.004(4) -0.002(4) -0.005(3)
C34 0.052(5) 0.040(4) 0.038(4) -0.003(3) -0.003(3) -0.006(3)
C35 0.040(4) 0.036(3) 0.027(3) -0.005(3) -0.002(3) -0.002(3)
C36 0.036(4) 0.044(4) 0.039(4) -0.006(3) -0.008(3) -0.003(3)
C37 0.047(4) 0.050(4) 0.031(4) -0.008(3) -0.009(3) -0.001(3)
C38 0.056(5) 0.040(4) 0.028(3) -0.008(3) -0.001(3) 0.001(3)
C39 0.050(5) 0.042(4) 0.033(4) -0.005(3) 0.002(3) -0.006(3)
C40 0.043(4) 0.039(4) 0.028(3) -0.006(3) -0.001(3) -0.004(3)
C41 0.034(4) 0.040(4) 0.027(3) -0.001(3) 0.001(3) -0.001(3)
C42 0.043(4) 0.039(4) 0.036(4) -0.003(3) -0.004(3) -0.010(3)
C43 0.035(4) 0.045(4) 0.055(5) 0.001(4) -0.012(3) -0.007(3)
C44 0.036(4) 0.056(5) 0.045(4) 0.012(4) -0.003(3) -0.006(4)
C45 0.041(4) 0.049(4) 0.033(4) 0.007(3) 0.003(3) -0.002(3)
C46 0.044(4) 0.038(4) 0.027(3) 0.002(3) -0.002(3) 0.001(3)
C47 0.034(4) 0.031(3) 0.028(3) 0.001(3) -0.005(3) -0.003(3)
C48 0.042(4) 0.041(4) 0.030(3) -0.009(3) 0.002(3) 0.000(3)
C49 0.043(4) 0.043(4) 0.033(4) -0.012(3) -0.004(3) -0.003(3)
C50 0.035(4) 0.047(4) 0.041(4) -0.007(3) -0.008(3) -0.005(3)
C51 0.047(4) 0.037(4) 0.035(4) -0.007(3) 0.003(3) -0.008(3)
C52 0.037(4) 0.041(4) 0.024(3) -0.005(3) -0.004(3) -0.004(3)
C53 0.036(4) 0.045(4) 0.032(3) -0.003(3) -0.003(3) 0.000(3)
C54 0.051(5) 0.047(4) 0.026(3) 0.001(3) 0.000(3) -0.003(3)
C55 0.047(5) 0.078(7) 0.034(4) -0.003(4) 0.002(3) -0.013(4)
C56 0.044(5) 0.090(7) 0.048(5) -0.032(5) -0.003(4) -0.002(5)
C57 0.061(6) 0.060(5) 0.060(6) -0.034(5) 0.014(4) -0.014(4)
C58 0.052(5) 0.053(5) 0.050(5) -0.015(4) 0.001(4) -0.010(4)
C59 0.039(4) 0.038(4) 0.027(3) -0.002(3) -0.003(3) 0.003(3)
C60 0.062(6) 0.044(4) 0.041(4) 0.004(4) 0.010(4) 0.008(4)
C61 0.071(7) 0.064(6) 0.050(5) 0.001(5) 0.013(5) 0.020(5)
C62 0.091(8) 0.053(5) 0.047(5) -0.011(5) -0.007(5) 0.022(5)
C63 0.070(6) 0.049(5) 0.059(6) -0.023(5) -0.018(5) 0.004(4)
C64 0.053(5) 0.041(4) 0.042(4) -0.009(4) -0.010(3) 0.003(3)
C65 0.044(4) 0.033(3) 0.027(3) -0.004(3) -0.003(3) -0.003(3)
C66 0.042(4) 0.044(4) 0.030(3) -0.008(3) 0.000(3) -0.009(3)
C67 0.045(4) 0.041(4) 0.034(4) -0.011(3) 0.002(3) -0.008(3)
C68 0.056(5) 0.037(4) 0.026(3) 0.002(3) 0.004(3) -0.013(3)
C69 0.059(5) 0.037(4) 0.024(3) 0.002(3) -0.006(3) 0.006(3)
C70 0.042(4) 0.032(3) 0.037(4) -0.001(3) -0.004(3) 0.002(3)
C71 0.063(6) 0.048(5) 0.070(6) -0.033(5) -0.010(5) 0.005(4)
C72 0.066(6) 0.045(5) 0.059(5) -0.020(4) 0.014(5) -0.011(4)
C73 0.086(7) 0.037(4) 0.050(5) -0.009(4) 0.005(5) -0.003(4)
C74 0.068(6) 0.051(5) 0.060(6) -0.013(5) 0.002(5) 0.002(4)
C75 0.067(6) 0.040(4) 0.067(6) -0.014(5) 0.015(5) -0.008(4)
C76 0.077(7) 0.043(5) 0.052(5) -0.011(4) 0.008(5) -0.002(4)
C77 0.113(11) 0.097(10) 0.087(9) -0.050(9) -0.022(8) 0.029(8)

loop_
_atom_type_symbol
_atom_type_description
_atom_type_scat_dispersion_real
_atom_type_scat_dispersion_imag
_atom_type_scat_source
C C 0.0033 0.0016 'International Tables Vol C Tables 4.2.6.8 and 6.1.1.4'
H H 0.0000 0.0000 'International Tables Vol C Tables 4.2.6.8 and 6.1.1.4'
P P 0.1023 0.0942 'International Tables Vol C Tables 4.2.6.8 and 6.1.1.4'
Pt Pt -1.7033 8.3905 'International Tables Vol C Tables 4.2.6.8 and 6.1.1.4'
Si Si 0.0817 0.0704 'International Tables Vol C Tables 4.2.6.8 and 6.1.1.4'

loop_
_geom_angle_atom_site_label_1
_geom_angle_atom_site_label_2
_geom_angle_atom_site_label_3
_geom_angle
Si1 Pt1 P1 96.98(7)
Si1 Pt1 P2 165.94(6)
P1 Pt1 P2 96.54(6)
Si1 Pt1 Si2 80.37(7)
P1 Pt1 Si2 177.20(7)
P2 Pt1 Si2 86.16(6)
C11 P1 C17 98.6(3)
C11 P1 C23 100.5(3)
C17 P1 C23 109.5(3)
C11 P1 Pt1 125.3(2)
C17 P1 Pt1 112.8(3)
C23 P1 Pt1 108.8(2)
C35 P2 C41 106.9(3)
C35 P2 C29 101.3(3)
C41 P2 C29 100.5(3)
C35 P2 Pt1 109.7(3)
C41 P2 Pt1 113.7(3)
C29 P2 Pt1 123.1(2)
C53 Si1 C47 108.9(3)
C53 Si1 Pt1 114.2(3)
C47 Si1 Pt1 118.1(2)
C53 Si1 H1 105(3)
C47 Si1 H1 97(3)
Pt1 Si1 H1 111(3)
C65 Si2 C59 105.0(3)
C65 Si2 Pt1 116.0(2)
C59 Si2 Pt1 120.5(2)
C65 Si2 H2 104(3)
C59 Si2 H2 96(3)
Pt1 Si2 H2 112(3)
C12 C11 C16 118.4(7)
C12 C11 P1 123.2(6)
C16 C11 P1 118.4(6)
C11 C12 C13 119.3(8)
C11 C12 H12 119.2
C13 C12 H12 121.5
C14 C13 C12 121.7(9)
C14 C13 H13 120.0
C12 C13 H13 118.4
C13 C14 C15 118.9(8)
C13 C14 H14 121.3
C15 C14 H14 119.8
C14 C15 C16 121.6(8)
C14 C15 H15 120.2
C16 C15 H15 118.3
C15 C16 C11 120.2(8)
C15 C16 H16 120.4
C11 C16 H16 119.4
C22 C17 C18 118.4(7)
C22 C17 P1 122.6(6)
C18 C17 P1 118.7(6)
C17 C18 C19 120.5(8)
C17 C18 H18 119.6
C19 C18 H18 120.0
C20 C19 C18 119.4(9)
C20 C19 H19 120.7
C18 C19 H19 119.9
C21 C20 C19 120.7(8)
C21 C20 H20 119.5
C19 C20 H20 119.8
C20 C21 C22 120.1(8)
C20 C21 H21 119.6
C22 C21 H21 120.2
C21 C22 C17 120.8(8)
C21 C22 H22 119.3
C17 C22 H22 119.8
C24 C23 C28 119.6(7)
C24 C23 P1 115.4(5)
C28 C23 P1 124.9(6)
C23 C24 C25 121.4(8)
C23 C24 H24 119.7
C25 C24 H24 118.9
C24 C25 C26 118.7(8)
C24 C25 H25 119.6
C26 C25 H25 121.7
C27 C26 C25 120.2(8)
C27 C26 H26 119.6
C25 C26 H26 120.2
C26 C27 C28 121.4(8)
C26 C27 H27 118.7
C28 C27 H27 119.9
C27 C28 C23 118.7(8)
C27 C28 H28 121.2
C23 C28 H28 120.1
C30 C29 C34 118.5(7)
C30 C29 P2 122.0(6)
C34 C29 P2 119.6(6)
C31 C30 C29 119.9(8)
C31 C30 H30 120.6
C29 C30 H30 119.6
C32 C31 C30 121.3(9)
C32 C31 H31 119.8
C30 C31 H31 118.8
C33 C32 C31 119.9(8)
C33 C32 H32 120.2
C31 C32 H32 119.8
C32 C33 C34 118.9(8)
C32 C33 H33 119.8
C34 C33 H33 121.3
C29 C34 C33 121.5(8)
C29 C34 H34 119.3
C33 C34 H34 119.2
C36 C35 C40 118.0(7)
C36 C35 P2 124.2(6)
C40 C35 P2 117.8(5)
C37 C36 C35 120.6(7)
C37 C36 H36 119.7
C35 C36 H36 119.7
C36 C37 C38 120.5(7)
C36 C37 H37 119.4
C38 C37 H37 120.1
C39 C38 C37 120.3(7)
C39 C38 H38 119.8
C37 C38 H38 120.0
C38 C39 C40 119.1(8)
C38 C39 H39 119.7
C40 C39 H39 121.2
C39 C40 C35 121.5(7)
C39 C40 H40 118.7
C35 C40 H40 119.8
C42 C41 C46 119.2(7)
C42 C41 P2 121.3(6)
C46 C41 P2 119.5(6)
C41 C42 C43 119.9(8)
C41 C42 H42 119.5
C43 C42 H42 120.6
C44 C43 C42 121.2(8)
C44 C43 H43 118.9
C42 C43 H43 119.9
C43 C44 C45 119.8(8)
C43 C44 H44 120.2
C45 C44 H44 120.0
C46 C45 C44 119.8(8)
C46 C45 H45 120.4
C44 C45 H45 119.9
C45 C46 C41 120.1(8)
C45 C46 H46 120.5
C41 C46 H46 119.4
C52 C47 C48 117.1(6)
C52 C47 Si1 119.5(5)
C48 C47 Si1 123.2(5)
C49 C48 C47 121.3(7)
C49 C48 H48 119.0
C47 C48 H48 119.6
C50 C49 C48 120.4(7)
C50 C49 H49 119.5
C48 C49 H49 120.1
C49 C50 C51 119.6(7)
C49 C50 H50 120.6
C51 C50 H50 119.8
C50 C51 C52 120.1(7)
C50 C51 H51 120.3
C52 C51 H51 119.6
C51 C52 C47 121.4(6)
C51 C52 H52 118.6
C47 C52 H52 120.0
C54 C53 C58 116.7(8)
C54 C53 Si1 123.3(6)
C58 C53 Si1 119.9(6)
C53 C54 C55 122.3(8)
C53 C54 H54 117.5
C55 C54 H54 120.2
C56 C55 C54 120.0(9)
C56 C55 H55 120.2
C54 C55 H55 119.8
C55 C56 C57 119.3(8)
C55 C56 H56 120.0
C57 C56 H56 120.6
C58 C57 C56 119.8(9)
C58 C57 H57 120.6
C56 C57 H57 119.6
C53 C58 C57 121.8(9)
C53 C58 H58 119.3
C57 C58 H58 118.9
C60 C59 C64 116.0(8)
C60 C59 Si2 121.5(7)
C64 C59 Si2 122.3(6)
C59 C60 C61 121.9(9)
C59 C60 H60 119.3
C61 C60 H60 118.8
C62 C61 C60 121.1(10)
C62 C61 H61 118.8
C60 C61 H61 120.1
C61 C62 C63 119.3(9)
C61 C62 H62 120.4
C63 C62 H62 120.3
C64 C63 C62 118.9(10)
C64 C63 H63 120.0
C62 C63 H63 121.2
C63 C64 C59 122.8(9)
C63 C64 H64 118.1
C59 C64 H64 119.1
C70 C65 C66 117.6(7)
C70 C65 Si2 117.0(6)
C66 C65 Si2 125.4(5)
C67 C66 C65 120.6(7)
C67 C66 H66 119.5
C65 C66 H66 119.9
C68 C67 C66 120.7(8)
C68 C67 H67 119.9
C66 C67 H67 119.4
C67 C68 C69 119.9(7)
C67 C68 H68 120.3
C69 C68 H68 119.7
C68 C69 C70 120.0(7)
C68 C69 H69 119.5
C70 C69 H69 120.5
C69 C70 C65 121.2(8)
C69 C70 H70 119.5
C65 C70 H70 119.3
C76 C71 C72 119.5(10)
C76 C71 C77 122.7(12)
C72 C71 C77 117.7(11)
C73 C72 C71 119.3(9)
C73 C72 H72 120.7
C71 C72 H72 120.0
C72 C73 C74 121.6(10)
C72 C73 H73 119.7
C74 C73 H73 118.7
C73 C74 C75 119.1(11)
C73 C74 H74 121.4
C75 C74 H74 119.5
C74 C75 C76 120.4(10)
C74 C75 H75 119.5
C76 C75 H75 120.1
C71 C76 C75 120.0(10)
C71 C76 H76 119.9
C75 C76 H76 120.1
C71 C77 H77A 109.2
C71 C77 H77B 109.4
H77A C77 H77B 109.5
C71 C77 H77C 109.9
H77A C77 H77C 109.5
H77B C77 H77C 109.5

loop_
_geom_bond_atom_site_label_1
_geom_bond_atom_site_label_2
_geom_bond_distance
Pt1 Si1 2.358(2)
Pt1 P1 2.3599(17)
Pt1 P2 2.3767(18)
Pt1 Si2 2.3973(19)
P1 C11 1.814(7)
P1 C17 1.821(8)
P1 C23 1.840(8)
P2 C35 1.823(7)
P2 C41 1.834(8)
P2 C29 1.839(7)
Si1 C53 1.888(8)
Si1 C47 1.905(7)
Si1 H1 1.44(8)
Si2 C65 1.894(8)
Si2 C59 1.904(8)
Si2 H2 1.48(8)
C11 C12 1.382(12)
C11 C16 1.408(11)
C12 C13 1.437(11)
C12 H12 0.9601
C13 C14 1.346(13)
C13 H13 0.9602
C14 C15 1.375(13)
C14 H14 0.9600
C15 C16 1.393(11)
C15 H15 0.9599
C16 H16 0.9599
C17 C22 1.404(10)
C17 C18 1.405(11)
C18 C19 1.407(11)
C18 H18 0.9599
C19 C20 1.387(13)
C19 H19 0.9600
C20 C21 1.382(14)
C20 H20 0.9601
C21 C22 1.386(12)
C21 H21 0.9599
C22 H22 0.9601
C23 C24 1.389(10)
C23 C28 1.404(10)
C24 C25 1.396(12)
C24 H24 0.9601
C25 C26 1.402(13)
C25 H25 0.9600
C26 C27 1.374(13)
C26 H26 0.9601
C27 C28 1.403(12)
C27 H27 0.9600
C28 H28 0.9600
C29 C30 1.389(11)
C29 C34 1.399(11)
C30 C31 1.385(11)
C30 H30 0.9602
C31 C32 1.384(12)
C31 H31 0.9600
C32 C33 1.380(13)
C32 H32 0.9599
C33 C34 1.399(11)
C33 H33 0.9601
C34 H34 0.9599
C35 C36 1.395(10)
C35 C40 1.398(10)
C36 C37 1.379(11)
C36 H36 0.9600
C37 C38 1.389(12)
C37 H37 0.9600
C38 C39 1.374(11)
C38 H38 0.9601
C39 C40 1.394(10)
C39 H39 0.9600
C40 H40 0.9600
C41 C42 1.391(11)
C41 C46 1.403(10)
C42 C43 1.395(11)
C42 H42 0.9599
C43 C44 1.364(13)
C43 H43 0.9600
C44 C45 1.402(13)
C44 H44 0.9599
C45 C46 1.397(11)
C45 H45 0.9600
C46 H46 0.9598
C47 C52 1.399(10)
C47 C48 1.402(10)
C48 C49 1.386(11)
C48 H48 0.9599
C49 C50 1.376(11)
C49 H49 0.9599
C50 C51 1.384(11)
C50 H50 0.9601
C51 C52 1.388(11)
C51 H51 0.9602
C52 H52 0.9600
C53 C54 1.386(11)
C53 C58 1.394(12)
C54 C55 1.399(12)
C54 H54 0.9599
C55 C56 1.369(15)
C55 H55 0.9599
C56 C57 1.397(14)
C56 H56 0.9601
C57 C58 1.396(12)
C57 H57 0.9601
C58 H58 0.9600
C59 C60 1.383(11)
C59 C64 1.400(11)
C60 C61 1.386(13)
C60 H60 0.9600
C61 C62 1.358(16)
C61 H61 0.9598
C62 C63 1.395(16)
C62 H62 0.9600
C63 C64 1.386(12)
C63 H63 0.9600
C64 H64 0.9600
C65 C70 1.405(10)
C65 C66 1.407(11)
C66 C67 1.400(10)
C66 H66 0.9600
C67 C68 1.373(11)
C67 H67 0.9601
C68 C69 1.386(12)
C68 H68 0.9600
C69 C70 1.397(11)
C69 H69 0.9600
C70 H70 0.9600
C71 C76 1.370(15)
C71 C72 1.414(14)
C71 C77 1.448(16)
C72 C73 1.363(15)
C72 H72 0.9599
C73 C74 1.376(15)
C73 H73 0.9600
C74 C75 1.384(14)
C74 H74 0.9600
C75 C76 1.393(15)
C75 H75 0.9599
C76 H76 0.9599
C77 H77A 0.9601
C77 H77B 0.9599
C77 H77C 0.9599
